data_4060548
loop_
_publ_author_name
'Victorio Cadierno'
'Josefina D\'iez'
'Joaqu\'in Garc\'ia-\'Alvarez'
'Jos\'e Gimeno'

_publ_section_title
;
 Iminophosphorane-based nucleophilic ruthenium(II) carbene complexes:
 An unusual C-C coupling and C-H activation by the addition of alkynes
 to the Ru=C bond
;
_journal_name_full Organometallics
_journal_paper_doi 10.1021/om0501273
_journal_year 2005
_chemical_formula_sum 'C65 H57 Cl3 P2 Pt'
_chemical_formula_weight 1201.49
_space_group_IT_number 2
_symmetry_cell_setting triclinic
_symmetry_space_group_name_Hall '-P 1'
_symmetry_space_group_name_H-M 'P -1'
_cell_angle_alpha 96.168(4)
_cell_angle_beta 102.756(4)
_cell_angle_gamma 104.817(4)
_cell_formula_units_Z 1
_cell_length_a 9.0753(6)
_cell_length_b 11.5861(8)
_cell_length_c 14.3546(11)
_cell_measurement_temperature 133(2)
_cell_volume 1401.48(17)
_diffrn_ambient_temperature 133(2)
_exptl_crystal_density_diffrn 1.424
_cod_depositor_comments
;
The following automatic conversions were performed:
'_geom_bond_publ_flag' value 'Y' changed to 'y' according to
'/home/saulius/struct/CIF-dictionaries/cif_core.dic' dictionary named
'cif_core.dic' version 2.4.1 from 2010-06-29 (13 times).

Automatic conversion script
Id: cif_fix_enum 1527 2010-12-29 10:47:43Z saulius 
;
_cod_database_code 4060548

loop_
_symmetry_equiv_pos_as_xyz
'x, y, z'
'-x, -y, -z'

loop_
_atom_site_label
_atom_site_type_symbol
_atom_site_fract_x
_atom_site_fract_y
_atom_site_fract_z
_atom_site_U_iso_or_equiv
_atom_site_adp_type
_atom_site_occupancy
_atom_site_symmetry_multiplicity
_atom_site_calc_flag
_atom_site_refinement_flags
_atom_site_disorder_assembly
_atom_site_disorder_group
Pt Pt 0.0000 0.0000 0.0000 0.01826(4) Uani 1 2 d S . .
P P 0.01068(6) 0.20029(5) 0.00063(4) 0.01821(10) Uani 1 1 d . . .
C1 C 0.1688(3) 0.0356(2) 0.12378(17) 0.0225(4) Uani 1 1 d U . .
C2 C 0.2639(3) 0.0572(2) 0.20214(17) 0.0236(4) Uani 1 1 d U . .
C3 C 0.3675(3) 0.0915(2) 0.29842(16) 0.0235(4) Uani 1 1 d DU . .
C4 C 0.3175(3) 0.1483(2) 0.37247(17) 0.0266(4) Uani 1 1 d DU . .
C5 C 0.4164(3) 0.1825(3) 0.46660(18) 0.0313(5) Uani 1 1 d DU . .
C6 C 0.5631(3) 0.1585(2) 0.48585(18) 0.0310(5) Uani 1 1 d DU . .
C7 C 0.6137(3) 0.1017(3) 0.41253(19) 0.0325(5) Uani 1 1 d DU . .
C8 C 0.5151(3) 0.0677(2) 0.31814(18) 0.0300(5) Uani 1 1 d DU . .
C9 C 0.1583(3) 0.1707(3) 0.3503(2) 0.0368(6) Uani 1 1 d U . .
H9A H 0.0868 0.1144 0.3781 0.044 Uiso 1 1 calc R . .
H9B H 0.1154 0.1581 0.2799 0.044 Uiso 1 1 calc R . .
H9C H 0.1690 0.2542 0.3785 0.044 Uiso 1 1 calc R . .
C10 C 0.3657(4) 0.2455(4) 0.5464(2) 0.0553(9) Uani 1 1 d U . .
H10A H 0.3775 0.3303 0.5391 0.066 Uiso 1 1 calc R . .
H10B H 0.4317 0.2423 0.6095 0.066 Uiso 1 1 calc R . .
H10C H 0.2551 0.2048 0.5423 0.066 Uiso 1 1 calc R . .
C11 C 0.6642(4) 0.1906(3) 0.5827(2) 0.0397(6) Uani 1 1 d U . .
C12 C 0.7482(5) 0.2159(4) 0.6626(2) 0.0540(9) Uani 1 1 d U . .
H12 H 0.809(6) 0.231(4) 0.726(3) 0.075(14) Uiso 1 1 d . . .
C13 C 0.7726(4) 0.0786(4) 0.4366(2) 0.0521(9) Uani 1 1 d U . .
H13A H 0.7668 0.0018 0.3979 0.062 Uiso 1 1 calc R . .
H13B H 0.8035 0.0742 0.5057 0.062 Uiso 1 1 calc R . .
H13C H 0.8510 0.1448 0.4220 0.062 Uiso 1 1 calc R . .
C14 C 0.5636(4) 0.0035(3) 0.2385(2) 0.0461(8) Uani 1 1 d U . .
H14A H 0.6565 0.0580 0.2259 0.055 Uiso 1 1 calc R . .
H14B H 0.4768 -0.0203 0.1794 0.055 Uiso 1 1 calc R . .
H14C H 0.5892 -0.0689 0.2582 0.055 Uiso 1 1 calc R . .
C21 C -0.1837(3) 0.22363(19) -0.02031(16) 0.0207(4) Uani 1 1 d DU . .
C22 C -0.2253(3) 0.3077(2) -0.07570(17) 0.0243(4) Uani 1 1 d DU . .
H22 H -0.1522 0.3529 -0.1061 0.029 Uiso 1 1 calc R . .
C23 C -0.3736(3) 0.3256(2) -0.08646(19) 0.0300(5) Uani 1 1 d DU . .
H23 H -0.4023 0.3820 -0.1249 0.036 Uiso 1 1 calc R . .
C24 C -0.4797(3) 0.2607(2) -0.0409(2) 0.0319(5) Uani 1 1 d DU . .
H24 H -0.5804 0.2738 -0.0477 0.038 Uiso 1 1 calc R . .
C25 C -0.4392(3) 0.1773(2) 0.0141(2) 0.0311(5) Uani 1 1 d DU . .
H25 H -0.5119 0.1334 0.0453 0.037 Uiso 1 1 calc R . .
C26 C -0.2917(3) 0.1577(2) 0.02388(19) 0.0280(5) Uani 1 1 d DU . .
H26 H -0.2648 0.0993 0.0607 0.034 Uiso 1 1 calc R . .
C31 C 0.0986(2) 0.2626(2) -0.09270(16) 0.0209(4) Uani 1 1 d DU . .
C32 C 0.1700(3) 0.3867(2) -0.08242(19) 0.0278(5) Uani 1 1 d DU . .
H32 H 0.1712 0.4399 -0.0269 0.033 Uiso 1 1 calc R . .
C33 C 0.2393(3) 0.4333(2) -0.1528(2) 0.0325(5) Uani 1 1 d DU . .
H33 H 0.2887 0.5178 -0.1451 0.039 Uiso 1 1 calc R . .
C34 C 0.2361(3) 0.3556(3) -0.2346(2) 0.0350(6) Uani 1 1 d DU . .
H34 H 0.2829 0.3871 -0.2830 0.042 Uiso 1 1 calc R . .
C35 C 0.1649(3) 0.2326(3) -0.24543(19) 0.0335(5) Uani 1 1 d DU . .
H35 H 0.1621 0.1800 -0.3017 0.040 Uiso 1 1 calc R . .
C36 C 0.0973(3) 0.1852(2) -0.17454(17) 0.0270(5) Uani 1 1 d DU . .
H36 H 0.0505 0.1004 -0.1819 0.032 Uiso 1 1 calc R . .
C41 C 0.1239(3) 0.30879(19) 0.11046(16) 0.0221(4) Uani 1 1 d DU . .
C42 C 0.0554(3) 0.3806(2) 0.16142(18) 0.0300(5) Uani 1 1 d DU . .
H42 H -0.0535 0.3741 0.1389 0.036 Uiso 1 1 calc R . .
C43 C 0.1467(4) 0.4618(3) 0.2453(2) 0.0412(6) Uani 1 1 d DU . .
H43 H 0.1000 0.5111 0.2794 0.049 Uiso 1 1 calc R . .
C44 C 0.3043(4) 0.4710(3) 0.2790(2) 0.0423(7) Uani 1 1 d DU . .
H44 H 0.3658 0.5263 0.3365 0.051 Uiso 1 1 calc R . .
C45 C 0.3732(3) 0.4001(3) 0.22935(19) 0.0352(6) Uani 1 1 d DU . .
H45 H 0.4818 0.4065 0.2530 0.042 Uiso 1 1 calc R . .
C46 C 0.2839(3) 0.3192(2) 0.14475(18) 0.0270(5) Uani 1 1 d DU . .
H46 H 0.3320 0.2712 0.1104 0.032 Uiso 1 1 calc R . .
C99 C 0.1318(13) 0.5981(14) 0.5513(9) 0.123(5) Uiso 0.50 1 d PD A -1
H99 H 0.1620 0.6703 0.5198 0.147 Uiso 0.50 1 calc PR A -1
Cl1 Cl 0.1853(4) 0.6536(3) 0.6708(2) 0.1027(9) Uani 0.50 1 d PD A -1
Cl2 Cl 0.2581(8) 0.5250(6) 0.5407(4) 0.207(3) Uani 0.50 1 d PD A -1
Cl3 Cl -0.0603(4) 0.5272(4) 0.4924(3) 0.1273(13) Uani 0.50 1 d PD A -1

loop_
_atom_site_aniso_label
_atom_site_aniso_U_11
_atom_site_aniso_U_22
_atom_site_aniso_U_33
_atom_site_aniso_U_23
_atom_site_aniso_U_13
_atom_site_aniso_U_12
Pt 0.01742(6) 0.01756(6) 0.01964(6) 0.00223(4) 0.00259(4) 0.00707(4)
P 0.0174(2) 0.0178(2) 0.0205(2) 0.00298(18) 0.00472(19) 0.00714(18)
C1 0.0227(10) 0.0175(10) 0.0276(11) 0.0033(7) 0.0053(8) 0.0073(8)
C2 0.0220(10) 0.0238(11) 0.0247(11) 0.0043(8) 0.0042(8) 0.0074(8)
C3 0.0208(10) 0.0246(11) 0.0219(10) 0.0025(8) 0.0018(8) 0.0046(8)
C4 0.0228(11) 0.0321(12) 0.0254(11) 0.0050(8) 0.0071(9) 0.0082(9)
C5 0.0298(12) 0.0418(14) 0.0229(11) 0.0044(9) 0.0078(9) 0.0113(10)
C6 0.0289(12) 0.0374(14) 0.0236(11) 0.0050(9) 0.0028(9) 0.0080(10)
C7 0.0231(12) 0.0423(15) 0.0288(12) 0.0027(10) 0.0006(9) 0.0106(10)
C8 0.0247(12) 0.0387(14) 0.0255(11) 0.0006(9) 0.0032(9) 0.0122(10)
C9 0.0279(13) 0.0531(17) 0.0340(13) 0.0055(11) 0.0093(10) 0.0195(12)
C10 0.050(2) 0.091(3) 0.0276(14) -0.0043(15) 0.0096(13) 0.0315(19)
C11 0.0408(16) 0.0455(16) 0.0298(13) 0.0048(11) 0.0027(11) 0.0136(12)
C12 0.061(2) 0.063(2) 0.0308(15) 0.0009(14) -0.0077(14) 0.0260(18)
C13 0.0304(15) 0.082(3) 0.0420(17) -0.0013(16) -0.0025(12) 0.0272(16)
C14 0.0358(15) 0.071(2) 0.0321(14) -0.0068(13) 0.0006(12) 0.0300(15)
C21 0.0181(10) 0.0203(10) 0.0243(10) 0.0017(7) 0.0052(8) 0.0080(7)
C22 0.0225(11) 0.0245(11) 0.0273(11) 0.0054(8) 0.0060(8) 0.0092(8)
C23 0.0269(12) 0.0321(13) 0.0340(13) 0.0070(9) 0.0045(10) 0.0161(10)
C24 0.0203(11) 0.0370(14) 0.0404(14) 0.0025(10) 0.0070(10) 0.0139(9)
C25 0.0242(12) 0.0304(13) 0.0433(14) 0.0071(10) 0.0162(10) 0.0090(9)
C26 0.0262(12) 0.0257(12) 0.0374(13) 0.0099(9) 0.0129(10) 0.0108(9)
C31 0.0170(10) 0.0240(10) 0.0236(10) 0.0064(8) 0.0052(8) 0.0084(7)
C32 0.0286(12) 0.0245(11) 0.0341(12) 0.0066(9) 0.0129(10) 0.0096(9)
C33 0.0329(13) 0.0286(12) 0.0412(14) 0.0131(10) 0.0166(11) 0.0091(10)
C34 0.0338(14) 0.0432(15) 0.0346(13) 0.0150(11) 0.0168(11) 0.0122(11)
C35 0.0357(14) 0.0400(14) 0.0253(12) 0.0039(10) 0.0129(10) 0.0085(11)
C36 0.0263(12) 0.0269(12) 0.0263(11) 0.0023(8) 0.0071(9) 0.0055(9)
C41 0.0263(11) 0.0173(10) 0.0219(10) 0.0034(7) 0.0052(8) 0.0059(8)
C42 0.0357(13) 0.0284(12) 0.0278(12) 0.0019(9) 0.0076(10) 0.0144(10)
C43 0.0553(18) 0.0358(15) 0.0302(13) -0.0043(10) 0.0082(12) 0.0153(13)
C44 0.0529(18) 0.0339(15) 0.0270(13) -0.0033(10) 0.0006(12) 0.0017(12)
C45 0.0301(13) 0.0338(14) 0.0314(13) 0.0049(10) -0.0004(10) -0.0012(10)
C46 0.0251(11) 0.0244(11) 0.0297(11) 0.0068(8) 0.0060(9) 0.0037(8)
Cl1 0.124(3) 0.092(2) 0.095(2) 0.0340(16) 0.0380(18) 0.0202(18)
Cl2 0.184(5) 0.218(6) 0.179(5) 0.131(5) -0.019(4) 0.007(5)
Cl3 0.094(2) 0.134(3) 0.131(3) -0.003(2) 0.014(2) 0.016(2)

loop_
_geom_bond_atom_site_label_1
_geom_bond_atom_site_label_2
_geom_bond_distance
_geom_bond_site_symmetry_2
_geom_bond_publ_flag
Pt C1 1.998(2) 2 ?
Pt C1 1.998(2) . y
Pt P 2.2967(6) . y
Pt P 2.2967(6) 2 ?
P C21 1.817(2) . y
P C41 1.822(2) . y
P C31 1.827(2) . y
C1 C2 1.214(3) . y
C2 C3 1.438(3) . y
C3 C4 1.408(3) . y
C3 C8 1.411(3) . y
C4 C5 1.399(3) . y
C4 C9 1.504(3) . y
C5 C6 1.403(4) . y
C5 C10 1.510(4) . y
C6 C7 1.404(4) . y
C6 C11 1.437(4) . y
C7 C8 1.400(3) . y
C7 C13 1.506(4) . y
C8 C14 1.504(4) . y
C11 C12 1.187(4) . ?
C21 C26 1.394(3) . ?
C21 C22 1.395(3) . ?
C22 C23 1.391(3) . ?
C23 C24 1.390(4) . ?
C24 C25 1.382(4) . ?
C25 C26 1.394(3) . ?
C31 C32 1.396(3) . ?
C31 C36 1.395(3) . ?
C32 C33 1.390(3) . ?
C33 C34 1.391(4) . ?
C34 C35 1.381(4) . ?
C35 C36 1.392(3) . ?
C41 C42 1.396(3) . ?
C41 C46 1.396(3) . ?
C42 C43 1.392(4) . ?
C43 C44 1.377(5) . ?
C44 C45 1.381(4) . ?
C45 C46 1.394(3) . ?
C99 Cl2 1.613(11) . ?
C99 Cl1 1.681(11) . ?
C99 Cl3 1.702(11) . ?
